data_2238406
loop_
_publ_author_name
'Sathiyaraj, E.'
'Thirumaran, S.'
'Sridhar, B.'
'Selvanayagam, S.'

_publ_section_title
;
 Bis{<i>N</i>-benzyl-<i>N</i>-[2-(thiophen-2-yl)ethyl]dithiocarbamato-\k^2^<i>S</i>,<i>S</i>'}lead(II)
;
_journal_coeditor_code NG5336
_journal_issue 8
_journal_name_full 'Acta Crystallographica Section E'
_journal_page_first m457
_journal_paper_doi 10.1107/S1600536813019259
_journal_volume 69
_journal_year 2013
_chemical_formula_iupac '[Pb (C14 H14 N S3)2]'
_chemical_formula_moiety 'C28 H28 N2 Pb S6'
_chemical_formula_sum 'C28 H28 N2 Pb S6'
_chemical_formula_weight 792.07
_chemical_name_systematic
Bis{<i>N</i>-benzyl-<i>N</i>-[2-(thiophen-2-yl)ethyl]dithiocarbamato-\k^2^<i>S</i>,<i>S</i>'}lead(II)
_space_group_crystal_system monoclinic
_space_group_IT_number 15
_space_group_name_Hall '-C 2yc'
_space_group_name_H-M_alt 'C 1 2/c 1'
_symmetry_space_group_name_Hall '-C 2yc'
_symmetry_space_group_name_H-M 'C 1 2/c 1'
_atom_sites_solution_hydrogens geom
_audit_creation_method SHELXL-2013
_cell_angle_alpha 90
_cell_angle_beta 100.168(2)
_cell_angle_gamma 90
_cell_formula_units_Z 4
_cell_length_a 27.459(2)
_cell_length_b 5.5580(4)
_cell_length_c 19.4670(15)
_cell_measurement_reflns_used 8428
_cell_measurement_temperature 292(2)
_cell_measurement_theta_max 27.6
_cell_measurement_theta_min 2.5
_cell_volume 2924.3(4)
_computing_cell_refinement 'SAINT (Bruker, 2001)'
_computing_data_collection 'SMART (Bruker, 2001)'
_computing_data_reduction 'SAINT (Bruker, 2001)'
_computing_molecular_graphics
;
ORTEP-3 for Windows (Farrugia, 2012) and PLATON (Spek, 2009)
;
_computing_publication_material
;
SHELXL2013 (Sheldrick, 2008); PLATON (Spek, 2009)
;
_computing_structure_refinement 'SHELXL2013 (Sheldrick, 2008)'
_computing_structure_solution 'SIR92 (Altomare <i>et al.</i>, 1993)'
_diffrn_ambient_temperature 292(2)
_diffrn_measured_fraction_theta_full 0.999
_diffrn_measured_fraction_theta_max 0.985
_diffrn_measurement_device_type 'Bruker SMART APEX CCD area-detector'
_diffrn_measurement_method '\w scans'
_diffrn_radiation_source 'fine-focus sealed tube'
_diffrn_radiation_type MoK\a
_diffrn_radiation_wavelength 0.71073
_diffrn_reflns_av_R_equivalents 0.0225
_diffrn_reflns_limit_h_max 35
_diffrn_reflns_limit_h_min -35
_diffrn_reflns_limit_k_max 7
_diffrn_reflns_limit_k_min -7
_diffrn_reflns_limit_l_max 25
_diffrn_reflns_limit_l_min -25
_diffrn_reflns_number 16187
_diffrn_reflns_theta_full 25.242
_diffrn_reflns_theta_max 28.002
_diffrn_reflns_theta_min 2.126
_exptl_absorpt_coefficient_mu 6.220
_exptl_absorpt_correction_T_max 0.707
_exptl_absorpt_correction_T_min 0.699
_exptl_absorpt_correction_type multi-scan
_exptl_absorpt_process_details '(<i>SADABS</i>; Bruker, 2001)'
_exptl_crystal_colour yellow
_exptl_crystal_density_diffrn 1.799
_exptl_crystal_density_method 'not measured'
_exptl_crystal_description needle
_exptl_crystal_F_000 1552
_exptl_crystal_size_max 0.200
_exptl_crystal_size_mid 0.080
_exptl_crystal_size_min 0.060
_refine_diff_density_max 0.905
_refine_diff_density_min -0.842
_refine_ls_extinction_method none
_refine_ls_goodness_of_fit_ref 1.007
_refine_ls_hydrogen_treatment constr
_refine_ls_matrix_type full
_refine_ls_number_parameters 172
_refine_ls_number_reflns 3487
_refine_ls_number_restraints 23
_refine_ls_restrained_S_all 1.068
_refine_ls_R_factor_all 0.0304
_refine_ls_R_factor_gt 0.0255
_refine_ls_shift/su_max 0.001
_refine_ls_shift/su_mean 0.000
_refine_ls_structure_factor_coef Fsqd
_refine_ls_weighting_details
;
 w=1/[\s^2^(Fo^2^)+(0.0483P)^2^+2.5197P]
 where P=(Fo^2^+2Fc^2^)/3
;
_refine_ls_weighting_scheme calc
_refine_ls_wR_factor_gt 0.0712
_refine_ls_wR_factor_ref 0.0743
_reflns_number_gt 3089
_reflns_number_total 3487
_reflns_threshold_expression I>2\s(I)
_cod_data_source_file ng5336.cif
_cod_data_source_block I
_cod_database_code 2238406
_cod_database_fobs_code 2238406
_shelx_space_group_comment
;
The symmetry employed for this shelxl refinement is uniquely defined
by the following loop, which should always be used as a source of
symmetry information in preference to the above space-group names.
They are only intended as comments.
;
_shelx_estimated_absorpt_t_min 0.369
_shelx_estimated_absorpt_t_max 0.707
_shelxl_version_number 20.13

loop_
_space_group_symop_operation_xyz
'x, y, z'
'-x, y, -z+1/2'
'x+1/2, y+1/2, z'
'-x+1/2, y+1/2, -z+1/2'
'-x, -y, -z'
'x, -y, z-1/2'
'-x+1/2, -y+1/2, -z'
'x+1/2, -y+1/2, z-1/2'

loop_
_atom_site_type_symbol
_atom_site_label
_atom_site_fract_x
_atom_site_fract_y
_atom_site_fract_z
_atom_site_U_iso_or_equiv
_atom_site_adp_type
_atom_site_calc_flag
_atom_site_occupancy
_atom_site_disorder_assembly
_atom_site_disorder_group
Pb Pb1 0.5000 1.14399(3) 0.7500 0.06000(9) Uani d 1 . .
S S1 0.42993(3) 0.80812(17) 0.71606(4) 0.0567(2) Uani d 1 . .
S S2 0.49150(3) 0.95155(16) 0.61228(4) 0.05250(18) Uani d 1 . .
N N1 0.42564(10) 0.5970(5) 0.59289(13) 0.0471(5) Uani d 1 . .
C C1 0.44701(10) 0.7691(6) 0.63555(14) 0.0422(5) Uani d 1 . .
C C2 0.38975(13) 0.4246(6) 0.61323(18) 0.0540(7) Uani d 1 . .
H H2A 0.3901 0.4389 0.6630 0.065 Uiso calc 1 . .
H H2B 0.4000 0.2623 0.6042 0.065 Uiso calc 1 . .
C C3 0.33791(14) 0.4638(10) 0.5748(3) 0.0812(13) Uani d 1 . .
H H3A 0.3287 0.6302 0.5805 0.097 Uiso calc 1 A 1
H H3B 0.3370 0.4356 0.5255 0.097 Uiso calc 1 A 1
S S3 0.28129(10) 0.3223(5) 0.67259(11) 0.0953(8) Uani d 0.713(7) B 1
C C4 0.3015(4) 0.3061(14) 0.5993(4) 0.0749(18) Uani d 0.713(7) B 1
C C5 0.2819(4) 0.1084(14) 0.5602(4) 0.098(2) Uani d 0.713(7) B 1
H H5 0.2893 0.0692 0.5168 0.118 Uiso calc 0.713(7) B 1
C C6 0.2487(2) -0.0298(10) 0.5950(4) 0.087(2) Uani d 0.713(7) B 1
H H6 0.2320 -0.1674 0.5766 0.105 Uiso calc 0.713(7) B 1
C C7 0.2449(3) 0.0673(15) 0.6581(4) 0.096(3) Uani d 0.713(7) B 1
H H7 0.2256 0.0057 0.6887 0.115 Uiso calc 0.713(7) B 1
S S3' 0.2817(3) 0.0438(10) 0.5716(4) 0.098(2) Uani d 0.287(7) B 2
C C4' 0.3056(10) 0.273(4) 0.5972(14) 0.0749(18) Uani d 0.287(7) B 2
C C5' 0.2874(9) 0.372(3) 0.6629(9) 0.0953(8) Uani d 0.287(7) B 2
H H5' 0.2978 0.5133 0.6868 0.114 Uiso calc 0.287(7) B 2
C C6' 0.2511(6) 0.204(3) 0.6800(6) 0.087(2) Uani d 0.287(7) B 2
H H6' 0.2344 0.2224 0.7174 0.105 Uiso calc 0.287(7) B 2
C C7' 0.2443(6) 0.015(3) 0.6342(9) 0.096(3) Uani d 0.287(7) B 2
H H7' 0.2226 -0.1114 0.6364 0.115 Uiso calc 0.287(7) B 2
C C8 0.44094(12) 0.5488(6) 0.52616(16) 0.0519(7) Uani d 1 . .
H H8A 0.4392 0.3766 0.5180 0.062 Uiso calc 1 . .
H H8B 0.4753 0.5963 0.5298 0.062 Uiso calc 1 . .
C C9 0.41122(7) 0.6731(3) 0.46313(8) 0.0426(6) Uani d 1 . .
C C10 0.41287(8) 0.5775(3) 0.39761(10) 0.0541(7) Uani d 1 . .
H H10 0.4307 0.4373 0.3936 0.065 Uiso calc 1 . .
C C11 0.38794(9) 0.6913(4) 0.33807(8) 0.0647(9) Uani d 1 . .
H H11 0.3890 0.6273 0.2942 0.078 Uiso calc 1 . .
C C12 0.36135(9) 0.9008(4) 0.34405(9) 0.0665(9) Uani d 1 . .
H H12 0.3447 0.9769 0.3042 0.080 Uiso calc 1 . .
C C13 0.35970(8) 0.9964(3) 0.40957(11) 0.0597(8) Uani d 1 . .
H H13 0.3419 1.1366 0.4136 0.072 Uiso calc 1 . .
C C14 0.38463(8) 0.8826(3) 0.46911(8) 0.0513(7) Uani d 1 . .
H H14 0.3835 0.9466 0.5129 0.062 Uiso calc 1 . .

loop_
_atom_site_aniso_label
_atom_site_aniso_U_11
_atom_site_aniso_U_22
_atom_site_aniso_U_33
_atom_site_aniso_U_12
_atom_site_aniso_U_13
_atom_site_aniso_U_23
Pb1 0.06332(13) 0.04215(11) 0.06445(13) 0.000 -0.01642(8) 0.000
S1 0.0622(5) 0.0666(5) 0.0418(4) -0.0148(4) 0.0101(3) -0.0066(3)
S2 0.0442(4) 0.0575(4) 0.0549(4) -0.0057(3) 0.0064(3) 0.0094(3)
N1 0.0475(13) 0.0506(13) 0.0428(12) -0.0029(10) 0.0064(10) -0.0014(10)
C1 0.0369(12) 0.0451(14) 0.0425(13) 0.0017(11) 0.0009(10) 0.0046(12)
C2 0.0555(17) 0.0498(16) 0.0543(17) -0.0029(14) 0.0028(14) 0.0007(14)
C3 0.0510(19) 0.089(3) 0.101(3) 0.0012(19) 0.0061(19) 0.044(3)
S3 0.0902(14) 0.1277(18) 0.0723(11) -0.0234(11) 0.0257(9) 0.0052(10)
C4 0.046(2) 0.079(4) 0.098(3) 0.007(3) 0.009(2) 0.036(3)
C5 0.103(2) 0.046(3) 0.157(4) -0.014(2) 0.054(3) -0.011(3)
C6 0.070(3) 0.071(4) 0.119(6) -0.005(3) 0.011(4) 0.031(4)
C7 0.062(3) 0.120(6) 0.103(7) -0.022(3) 0.011(4) 0.056(6)
S3' 0.103(2) 0.046(3) 0.157(4) -0.014(2) 0.054(3) -0.011(3)
C4' 0.046(2) 0.079(4) 0.098(3) 0.007(3) 0.009(2) 0.036(3)
C5' 0.0902(14) 0.1277(18) 0.0723(11) -0.0234(11) 0.0257(9) 0.0052(10)
C6' 0.070(3) 0.071(4) 0.119(6) -0.005(3) 0.011(4) 0.031(4)
C7' 0.062(3) 0.120(6) 0.103(7) -0.022(3) 0.011(4) 0.056(6)
C8 0.0540(16) 0.0537(17) 0.0485(15) 0.0076(14) 0.0106(13) -0.0070(14)
C9 0.0415(13) 0.0436(14) 0.0439(14) -0.0071(11) 0.0109(11) -0.0057(11)
C10 0.0554(17) 0.0604(18) 0.0488(16) -0.0032(14) 0.0157(14) -0.0080(14)
C11 0.071(2) 0.084(3) 0.0416(16) -0.0063(19) 0.0158(16) -0.0065(16)
C12 0.066(2) 0.081(2) 0.0514(18) -0.0083(18) 0.0062(16) 0.0150(17)
C13 0.0651(19) 0.0493(17) 0.0624(19) -0.0014(15) 0.0049(16) 0.0041(15)
C14 0.0577(18) 0.0453(16) 0.0498(16) -0.0026(13) 0.0062(14) -0.0076(12)

loop_
_atom_type_symbol
_atom_type_description
_atom_type_scat_dispersion_real
_atom_type_scat_dispersion_imag
_atom_type_scat_source
C C 0.0033 0.0016 'International Tables Vol C Tables 4.2.6.8 and 6.1.1.4'
H H 0.0000 0.0000 'International Tables Vol C Tables 4.2.6.8 and 6.1.1.4'
N N 0.0061 0.0033 'International Tables Vol C Tables 4.2.6.8 and 6.1.1.4'
S S 0.1246 0.1234 'International Tables Vol C Tables 4.2.6.8 and 6.1.1.4'
Pb Pb -3.3944 10.1111 'International Tables Vol C Tables 4.2.6.8 and 6.1.1.4'

loop_
_geom_angle_atom_site_label_1
_geom_angle_atom_site_label_2
_geom_angle_atom_site_label_3
_geom_angle_site_symmetry_1
_geom_angle_site_symmetry_3
_geom_angle
S1 Pb1 S1 2_656 . 91.64(5)
S1 Pb1 S2 2_656 . 84.65(2)
S1 Pb1 S2 . . 64.63(2)
S1 Pb1 S2 2_656 2_656 64.63(2)
S1 Pb1 S2 . 2_656 84.65(2)
S2 Pb1 S2 . 2_656 136.04(3)
C1 S1 Pb1 . . 90.74(10)
C1 S2 Pb1 . . 85.25(10)
C1 N1 C8 . . 121.5(3)
C1 N1 C2 . . 122.7(3)
C8 N1 C2 . . 115.5(3)
N1 C1 S2 . . 121.2(2)
N1 C1 S1 . . 119.7(2)
S2 C1 S1 . . 119.17(18)
N1 C2 C3 . . 113.0(3)
N1 C2 H2A . . 109.0
C3 C2 H2A . . 109.0
N1 C2 H2B . . 109.0
C3 C2 H2B . . 109.0
H2A C2 H2B . . 107.8
C4 C3 C2 . . 113.0(5)
C4' C3 C2 . . 108.1(12)
C4 C3 H3A . . 109.0
C2 C3 H3A . . 109.0
C4 C3 H3B . . 109.0
C2 C3 H3B . . 109.0
H3A C3 H3B . . 107.8
C4 S3 C7 . . 95.1(3)
C5 C4 C3 . . 120.9(7)
C5 C4 S3 . . 111.5(4)
C3 C4 S3 . . 127.6(5)
C4 C5 C6 . . 112.2(5)
C4 C5 H5 . . 123.9
C6 C5 H5 . . 123.9
C7 C6 C5 . . 111.4(5)
C7 C6 H6 . . 124.3
C5 C6 H6 . . 124.3
C6 C7 S3 . . 109.8(4)
C6 C7 H7 . . 125.1
S3 C7 H7 . . 125.1
C4' S3' C7' . . 97.1(11)
S3' C4' C3 . . 140(2)
S3' C4' C5' . . 113.3(10)
C3 C4' C5' . . 106.3(15)
C6' C5' C4' . . 107.1(7)
C6' C5' H5' . . 126.4
C4' C5' H5' . . 126.4
C7' C6' C5' . . 111.3(6)
C7' C6' H6' . . 124.3
C5' C6' H6' . . 124.3
C6' C7' S3' . . 111.1(7)
C6' C7' H7' . . 124.4
S3' C7' H7' . . 124.4
N1 C8 C9 . . 116.0(2)
N1 C8 H8A . . 108.3
C9 C8 H8A . . 108.3
N1 C8 H8B . . 108.3
C9 C8 H8B . . 108.3
H8A C8 H8B . . 107.4
C10 C9 C14 . . 120.0
C10 C9 C8 . . 117.94(16)
C14 C9 C8 . . 122.00(16)
C11 C10 C9 . . 120.0
C11 C10 H10 . . 120.0
C9 C10 H10 . . 120.0
C12 C11 C10 . . 120.0
C12 C11 H11 . . 120.0
C10 C11 H11 . . 120.0
C11 C12 C13 . . 120.0
C11 C12 H12 . . 120.0
C13 C12 H12 . . 120.0
C14 C13 C12 . . 120.0
C14 C13 H13 . . 120.0
C12 C13 H13 . . 120.0
C13 C14 C9 . . 120.0
C13 C14 H14 . . 120.0
C9 C14 H14 . . 120.0

loop_
_geom_bond_atom_site_label_1
_geom_bond_atom_site_label_2
_geom_bond_site_symmetry_2
_geom_bond_distance
Pb1 S1 2_656 2.6785(9)
Pb1 S1 . 2.6785(9)
Pb1 S2 . 2.8575(9)
Pb1 S2 2_656 2.8576(9)
S1 C1 . 1.727(3)
S2 C1 . 1.709(3)
N1 C1 . 1.333(4)
N1 C8 . 1.459(4)
N1 C2 . 1.478(4)
C2 C3 . 1.502(5)
C2 H2A . 0.9700
C2 H2B . 0.9700
C3 C4 . 1.471(6)
C3 C4' . 1.497(10)
C3 H3A . 0.9700
C3 H3B . 0.9700
S3 C4 . 1.622(7)
S3 C7 . 1.728(7)
C4 C5 . 1.389(8)
C5 C6 . 1.449(7)
C5 H5 . 0.9300
C6 C7 . 1.361(7)
C6 H6 . 0.9300
C7 H7 . 0.9300
S3' C4' . 1.48(2)
S3' C7' . 1.733(9)
C4' C5' . 1.56(3)
C5' C6' . 1.446(9)
C5' H5' . 0.9300
C6' C7' . 1.369(9)
C6' H6' . 0.9300
C7' H7' . 0.9300
C8 C9 . 1.515(4)
C8 H8A . 0.9700
C8 H8B . 0.9700
C9 C10 . 1.3900
C9 C14 . 1.3900
C10 C11 . 1.3900
C10 H10 . 0.9300
C11 C12 . 1.3900
C11 H11 . 0.9300
C12 C13 . 1.3900
C12 H12 . 0.9300
C13 C14 . 1.3900
C13 H13 . 0.9300
C14 H14 . 0.9300

loop_
_geom_hbond_atom_site_label_D
_geom_hbond_atom_site_label_H
_geom_hbond_atom_site_label_A
_geom_hbond_distance_DH
_geom_hbond_distance_HA
_geom_hbond_distance_DA
_geom_hbond_angle_DHA
C2 H2A S1 0.97 2.47 2.998(4) 114.3
C8 H8B S2 0.97 2.53 2.988(4) 108.6

loop_
_geom_torsion_atom_site_label_1
_geom_torsion_atom_site_label_2
_geom_torsion_atom_site_label_3
_geom_torsion_atom_site_label_4
_geom_torsion
C8 N1 C1 S2 3.1(4)
C2 N1 C1 S2 175.4(2)
C8 N1 C1 S1 -176.5(2)
C2 N1 C1 S1 -4.1(4)
Pb1 S2 C1 N1 -175.3(2)
Pb1 S2 C1 S1 4.30(16)
Pb1 S1 C1 N1 175.0(2)
Pb1 S1 C1 S2 -4.57(17)
C1 N1 C2 C3 110.3(4)
C8 N1 C2 C3 -76.9(4)
N1 C2 C3 C4 -175.1(5)
N1 C2 C3 C4' 177.4(13)
C4' C3 C4 C5 -48(9)
C2 C3 C4 C5 -104.5(6)
C4' C3 C4 S3 129(10)
C2 C3 C4 S3 71.9(10)
C7 S3 C4 C5 0.00(15)
C7 S3 C4 C3 -176.7(11)
C3 C4 C5 C6 177.2(10)
S3 C4 C5 C6 0.2(2)
C4 C5 C6 C7 -0.4(4)
C5 C6 C7 S3 0.4(4)
C4 S3 C7 C6 -0.2(3)
C7' S3' C4' C3 -169(4)
C7' S3' C4' C5' 0.01(16)
C4 C3 C4' S3' 132(12)
C2 C3 C4' S3' -102(3)
C4 C3 C4' C5' -38(9)
C2 C3 C4' C5' 88.1(9)
S3' C4' C5' C6' 0.0(2)
C3 C4' C5' C6' 173(2)
C4' C5' C6' C7' 0.0(4)
C5' C6' C7' S3' 0.0(5)
C4' S3' C7' C6' 0.0(4)
C1 N1 C8 C9 -94.7(3)
C2 N1 C8 C9 92.4(3)
N1 C8 C9 C10 -159.4(2)
N1 C8 C9 C14 23.5(4)
C14 C9 C10 C11 0.0
C8 C9 C10 C11 -177.2(2)
C9 C10 C11 C12 0.0
C10 C11 C12 C13 0.0
C11 C12 C13 C14 0.0
C12 C13 C14 C9 0.0
C10 C9 C14 C13 0.0
C8 C9 C14 C13 177.1(2)
